data_7005508
loop_
_publ_author_name
'Mac\'ias, Ram\'on'
'Bould, Jonathan'
'Holub, Josef'
'Kennedy, John D.'
'St\'ibr, Bohumil'
'Thornton-Pett, Mark'

_publ_section_title
;
 Polyhedral metallaheteroborane chemistry. Synthesis, spectroscopy,
 structure and dynamics of eleven-vertex {RhNB(9)} and {PtCB(9)}
 metallaheteroboranes.
;
_journal_issue 27
_journal_name_full 'Dalton transactions (Cambridge, England : 2003)'
_journal_page_first 2885
_journal_page_last 2897
_journal_paper_doi 10.1039/b702767b
_journal_year 2007
_chemical_formula_moiety 'C18 H35 B9 O P2 Pt'
_chemical_formula_sum 'C18 H35 B9 O P2 Pt'
_chemical_formula_weight 621.78
_space_group_IT_number 14
_symmetry_cell_setting monoclinic
_symmetry_Int_Tables_number 14
_symmetry_space_group_name_Hall '-P 2yab'
_symmetry_space_group_name_H-M 'P 1 21/a 1'
_atom_sites_solution_hydrogens geom
_atom_sites_solution_primary direct
_atom_sites_solution_secondary difmap
_audit_creation_method SHELXL-97
_cell_angle_alpha 90.00
_cell_angle_beta 99.890(10)
_cell_angle_gamma 90.00
_cell_formula_units_Z 8
_cell_length_a 18.217(2)
_cell_length_b 13.785(2)
_cell_length_c 20.778(4)
_cell_measurement_reflns_used 60
_cell_measurement_temperature 200(2)
_cell_measurement_theta_max 25.0
_cell_measurement_theta_min 2.0
_cell_volume 5140.3(14)
_computing_cell_refinement 'STAD14 (STOE, 1995)'
_computing_data_collection 'STAD14 (STOE, 1995)'
_computing_data_reduction 'X-RED (STOE, 1995)'
_computing_molecular_graphics 'ORTEP3 for Windows (Farrugia, 1997) Xseed (Barbour, 2001)'
_computing_publication_material 'enCIFer (CCDC 2002)'
_computing_structure_refinement 'SHELXL-97 (Sheldrick, 1997)'
_computing_structure_solution 'SHELXS-97 (Sheldrick, 1990)'
_diffrn_ambient_temperature 200(2)
_diffrn_measured_fraction_theta_full 0.998
_diffrn_measured_fraction_theta_max 0.998
_diffrn_measurement_device_type 'Stoe STADI4 4-circle diffractometer'
_diffrn_measurement_method 'omega two theta scans'
_diffrn_radiation_monochromator graphite
_diffrn_radiation_probe x-ray
_diffrn_radiation_type MoK\a
_diffrn_radiation_wavelength 0.71073
_diffrn_reflns_av_R_equivalents 0.0000
_diffrn_reflns_av_sigmaI/netI 0.0299
_diffrn_reflns_limit_h_max 21
_diffrn_reflns_limit_h_min -21
_diffrn_reflns_limit_k_max 16
_diffrn_reflns_limit_k_min 0
_diffrn_reflns_limit_l_max 24
_diffrn_reflns_limit_l_min 0
_diffrn_reflns_number 9459
_diffrn_reflns_theta_full 24.99
_diffrn_reflns_theta_max 24.99
_diffrn_reflns_theta_min 2.02
_diffrn_source 'fine-focus sealed tube'
_diffrn_standards_decay_% 10
_diffrn_standards_interval_time 60
_diffrn_standards_number 3
_exptl_absorpt_coefficient_mu 5.594
_exptl_absorpt_correction_T_max 0.4008
_exptl_absorpt_correction_T_min 0.1807
_exptl_absorpt_correction_type psi-scan
_exptl_absorpt_process_details '(North et al., 1968)'
_exptl_crystal_colour Yellow
_exptl_crystal_density_diffrn 1.607
_exptl_crystal_density_method 'not measured'
_exptl_crystal_description Block
_exptl_crystal_F_000 2432
_exptl_crystal_size_max 0.60
_exptl_crystal_size_mid 0.40
_exptl_crystal_size_min 0.15
_refine_diff_density_max 0.984
_refine_diff_density_min -1.218
_refine_diff_density_rms 0.097
_refine_ls_extinction_method none
_refine_ls_goodness_of_fit_ref 0.972
_refine_ls_hydrogen_treatment mixed
_refine_ls_matrix_type full
_refine_ls_number_parameters 605
_refine_ls_number_reflns 9034
_refine_ls_number_restraints 0
_refine_ls_restrained_S_all 0.972
_refine_ls_R_factor_all 0.0362
_refine_ls_R_factor_gt 0.0202
_refine_ls_shift/su_max 0.002
_refine_ls_shift/su_mean 0.000
_refine_ls_structure_factor_coef Fsqd
_refine_ls_weighting_details 'calc w=1/[\s^2^(Fo^2^)+(0.0319P)^2^+0.0000P] where P=(Fo^2^+2Fc^2^)/3'
_refine_ls_weighting_scheme calc
_refine_ls_wR_factor_gt 0.0488
_refine_ls_wR_factor_ref 0.0505
_reflns_number_gt 7155
_reflns_number_total 9034
_reflns_threshold_expression >2sigma(I)
_cod_data_source_file b702767b.txt
_cod_data_source_block '[9-(OMe)-8,8-(PMe2Ph)-nido-8,7-PtCB9H10]'
_cod_original_sg_symbol_H-M 'P 21/a'
_cod_database_code 7005508

loop_
_symmetry_equiv_pos_as_xyz
'x, y, z'
'-x+1/2, y+1/2, -z'
'-x, -y, -z'
'x-1/2, -y-1/2, z'

loop_
_atom_site_label
_atom_site_type_symbol
_atom_site_fract_x
_atom_site_fract_y
_atom_site_fract_z
_atom_site_U_iso_or_equiv
_atom_site_adp_type
_atom_site_occupancy
_atom_site_symmetry_multiplicity
_atom_site_calc_flag
_atom_site_refinement_flags
_atom_site_disorder_assembly
_atom_site_disorder_group
P1 P 0.23977(5) 0.29007(6) 0.18431(4) 0.02340(19) Uani 1 1 d . . .
P2 P 0.38354(5) 0.30831(7) 0.09729(5) 0.0254(2) Uani 1 1 d . . .
P3 P 0.22288(5) 0.24795(6) 0.67220(4) 0.02233(19) Uani 1 1 d . . .
P4 P 0.36635(5) 0.22076(6) 0.58481(5) 0.02300(19) Uani 1 1 d . . .
C11 C 0.1493(2) 0.2575(3) 0.20322(19) 0.0323(9) Uani 1 1 d . . .
H11G H 0.1344 0.1940 0.1842 0.048 Uiso 1 1 calc R . .
H11I H 0.1125 0.3063 0.1849 0.048 Uiso 1 1 calc R . .
H11H H 0.1523 0.2547 0.2507 0.048 Uiso 1 1 calc R . .
C12 C 0.2569(2) 0.4049(3) 0.22606(18) 0.0311(8) Uani 1 1 d . . .
H12E H 0.2453 0.3993 0.2702 0.047 Uiso 1 1 calc R . .
H12F H 0.2253 0.4550 0.2019 0.047 Uiso 1 1 calc R . .
H12D H 0.3094 0.4228 0.2287 0.047 Uiso 1 1 calc R . .
C21 C 0.43945(19) 0.1991(3) 0.1121(2) 0.0389(10) Uani 1 1 d . . .
H20A H 0.4923 0.2157 0.1152 0.058 Uiso 1 1 calc R . .
H20B H 0.4249 0.1534 0.0760 0.058 Uiso 1 1 calc R . .
H20C H 0.4314 0.1692 0.1531 0.058 Uiso 1 1 calc R . .
C22 C 0.4176(2) 0.3645(3) 0.02858(19) 0.0425(10) Uani 1 1 d . . .
H24A H 0.4707 0.3795 0.0412 0.064 Uiso 1 1 calc R . .
H24B H 0.3899 0.4244 0.0162 0.064 Uiso 1 1 calc R . .
H24C H 0.4106 0.3197 -0.0086 0.064 Uiso 1 1 calc R . .
C31 C 0.13190(19) 0.2801(3) 0.69035(18) 0.0303(8) Uani 1 1 d . . .
H31A H 0.0951 0.2319 0.6710 0.045 Uiso 1 1 calc R . .
H31B H 0.1175 0.3442 0.6721 0.045 Uiso 1 1 calc R . .
H31C H 0.1341 0.2815 0.7378 0.045 Uiso 1 1 calc R . .
C32 C 0.2403(2) 0.1342(2) 0.71492(18) 0.0302(8) Uani 1 1 d . . .
H32A H 0.2931 0.1174 0.7188 0.045 Uiso 1 1 calc R . .
H32B H 0.2099 0.0832 0.6906 0.045 Uiso 1 1 calc R . .
H32C H 0.2273 0.1401 0.7586 0.045 Uiso 1 1 calc R . .
C41 C 0.3932(2) 0.1450(3) 0.52122(19) 0.0343(9) Uani 1 1 d . . .
H41A H 0.4473 0.1352 0.5299 0.051 Uiso 1 1 calc R . .
H41B H 0.3787 0.1768 0.4788 0.051 Uiso 1 1 calc R . .
H41C H 0.3680 0.0821 0.5207 0.051 Uiso 1 1 calc R . .
C42 C 0.42195(19) 0.3297(3) 0.58290(19) 0.0335(9) Uani 1 1 d . . .
H17A H 0.4122 0.3745 0.6171 0.050 Uiso 1 1 calc R . .
H17B H 0.4087 0.3611 0.5402 0.050 Uiso 1 1 calc R . .
H17C H 0.4749 0.3125 0.5904 0.050 Uiso 1 1 calc R . .
H89 H 0.181(2) 0.122(2) 0.4906(19) 0.038(11) Uiso 1 1 d . . .
H101 H 0.203(2) 0.417(3) 0.0092(19) 0.040(11) Uiso 1 1 d . . .
C131 C 0.30125(19) 0.2019(3) 0.23141(18) 0.0289(8) Uani 1 1 d . . .
C132 C 0.3434(2) 0.2223(3) 0.29184(19) 0.0391(10) Uani 1 1 d . . .
H132 H 0.3407 0.2848 0.3105 0.047 Uiso 1 1 calc R . .
C133 C 0.3896(2) 0.1518(4) 0.3255(2) 0.0526(12) Uani 1 1 d . . .
H133 H 0.4189 0.1666 0.3667 0.063 Uiso 1 1 calc R . .
C134 C 0.3928(2) 0.0612(4) 0.2991(3) 0.0549(13) Uani 1 1 d . . .
H134 H 0.4244 0.0133 0.3222 0.066 Uiso 1 1 calc R . .
C135 C 0.3505(3) 0.0388(3) 0.2392(3) 0.0530(13) Uani 1 1 d . . .
H135 H 0.3525 -0.0244 0.2213 0.064 Uiso 1 1 calc R . .
C136 C 0.3050(2) 0.1097(3) 0.2053(2) 0.0397(10) Uani 1 1 d . . .
H136 H 0.2762 0.0948 0.1639 0.048 Uiso 1 1 calc R . .
C231 C 0.41878(17) 0.3911(2) 0.16407(17) 0.0226(7) Uani 1 1 d . . .
C232 C 0.40380(19) 0.4899(2) 0.15434(18) 0.0286(8) Uani 1 1 d . . .
H232 H 0.3801 0.5123 0.1127 0.034 Uiso 1 1 calc R . .
C233 C 0.4231(2) 0.5555(3) 0.20482(19) 0.0324(9) Uani 1 1 d . . .
H233 H 0.4140 0.6227 0.1975 0.039 Uiso 1 1 calc R . .
C234 C 0.4558(2) 0.5229(3) 0.26594(19) 0.0335(9) Uani 1 1 d . . .
H234 H 0.4670 0.5674 0.3012 0.040 Uiso 1 1 calc R . .
C235 C 0.4720(2) 0.4254(3) 0.27577(19) 0.0334(9) Uani 1 1 d . . .
H235 H 0.4953 0.4034 0.3176 0.040 Uiso 1 1 calc R . .
C236 C 0.45456(18) 0.3596(2) 0.22490(17) 0.0274(8) Uani 1 1 d . . .
H236 H 0.4671 0.2930 0.2317 0.033 Uiso 1 1 calc R . .
C331 C 0.28363(18) 0.3378(2) 0.71874(17) 0.0252(8) Uani 1 1 d . . .
C332 C 0.2952(2) 0.4255(2) 0.68845(19) 0.0305(8) Uani 1 1 d . . .
H332 H 0.2712 0.4374 0.6449 0.037 Uiso 1 1 calc R . .
C333 C 0.3417(2) 0.4951(3) 0.7219(2) 0.0365(9) Uani 1 1 d . . .
H333 H 0.3496 0.5546 0.7011 0.044 Uiso 1 1 calc R . .
C334 C 0.3764(2) 0.4783(3) 0.7854(2) 0.0381(10) Uani 1 1 d . . .
H334 H 0.4087 0.5258 0.8082 0.046 Uiso 1 1 calc R . .
C335 C 0.3641(2) 0.3926(3) 0.81515(19) 0.0414(10) Uani 1 1 d . . .
H335 H 0.3881 0.3810 0.8588 0.050 Uiso 1 1 calc R . .
C336 C 0.3173(2) 0.3229(3) 0.78258(18) 0.0338(9) Uani 1 1 d . . .
H336 H 0.3084 0.2645 0.8043 0.041 Uiso 1 1 calc R . .
C431 C 0.40757(18) 0.1594(2) 0.65930(18) 0.0274(8) Uani 1 1 d . . .
C432 C 0.4401(2) 0.2103(3) 0.71463(19) 0.0365(9) Uani 1 1 d . . .
H432 H 0.4433 0.2791 0.7132 0.044 Uiso 1 1 calc R . .
C433 C 0.4679(2) 0.1616(4) 0.7718(2) 0.0527(12) Uani 1 1 d . . .
H433 H 0.4895 0.1968 0.8097 0.063 Uiso 1 1 calc R . .
C434 C 0.4642(3) 0.0620(4) 0.7736(3) 0.0632(15) Uani 1 1 d . . .
H434 H 0.4842 0.0284 0.8126 0.076 Uiso 1 1 calc R . .
C435 C 0.4318(3) 0.0107(3) 0.7196(3) 0.0548(13) Uani 1 1 d . . .
H435 H 0.4287 -0.0580 0.7216 0.066 Uiso 1 1 calc R . .
C436 C 0.4037(2) 0.0590(3) 0.6622(2) 0.0388(10) Uani 1 1 d . . .
H436 H 0.3816 0.0233 0.6247 0.047 Uiso 1 1 calc R . .
B1A B 0.1152(2) 0.2086(4) -0.0449(2) 0.0413(11) Uani 1 1 d . . .
H1A H 0.0708 0.1540 -0.0626 0.050 Uiso 1 1 calc R . .
B2A B 0.1348(2) 0.2405(3) 0.0392(2) 0.0307(10) Uani 1 1 d . . .
H2A H 0.1073 0.2031 0.0765 0.037 Uiso 1 1 calc R . .
B3A B 0.2022(2) 0.1715(3) -0.0014(2) 0.0346(10) Uani 1 1 d . . .
H3A H 0.2153 0.0934 0.0102 0.042 Uiso 1 1 calc R . .
B4A B 0.1947(3) 0.2160(4) -0.0815(2) 0.0502(14) Uani 1 1 d . . .
H4A H 0.2000 0.1699 -0.1249 0.060 Uiso 1 1 calc R . .
B5A B 0.1358(3) 0.3159(4) -0.0892(2) 0.0491(13) Uani 1 1 d . . .
H5A H 0.1079 0.3363 -0.1396 0.059 Uiso 1 1 calc R . .
B6A B 0.0883(2) 0.3237(4) -0.0199(2) 0.0411(11) Uani 1 1 d . . .
H6A H 0.0275 0.3409 -0.0249 0.049 Uiso 1 1 calc R . .
Pt7A Pt 0.254471(7) 0.279232(9) 0.078158(6) 0.02095(4) Uani 1 1 d . . .
C8A C 0.2640(2) 0.2473(3) -0.0218(2) 0.0357(9) Uani 1 1 d . . .
H8A H 0.315(2) 0.222(3) -0.026(2) 0.042(11) Uiso 1 1 d . . .
B9A B 0.2318(3) 0.3368(4) -0.0657(2) 0.0435(12) Uani 1 1 d . . .
H9A H 0.2690(19) 0.377(2) -0.0952(18) 0.031(10) Uiso 1 1 d . . .
B10A B 0.1548(3) 0.4130(4) -0.0340(3) 0.0409(11) Uani 1 1 d . . .
H10A H 0.143(2) 0.484(3) -0.054(2) 0.057(13) Uiso 1 1 d . . .
O11A O 0.13191(14) 0.42965(17) 0.09651(13) 0.0361(6) Uani 1 1 d . . .
C11A C 0.1247(3) 0.5322(3) 0.0854(3) 0.0762(18) Uani 1 1 d . . .
H11F H 0.1676 0.5559 0.0672 0.114 Uiso 1 1 calc R . .
H11E H 0.1229 0.5653 0.1268 0.114 Uiso 1 1 calc R . .
H11D H 0.0788 0.5455 0.0546 0.114 Uiso 1 1 calc R . .
B11A B 0.1477(2) 0.3707(3) 0.0473(2) 0.0300(9) Uani 1 1 d . . .
B1B B 0.1027(2) 0.3364(3) 0.4434(2) 0.0301(9) Uani 1 1 d . . .
H1B H 0.0610 0.3948 0.4268 0.036 Uiso 1 1 calc R . .
B2B B 0.1206(2) 0.3007(3) 0.5269(2) 0.0255(9) Uani 1 1 d . . .
H2B H 0.090(2) 0.337(3) 0.5614(19) 0.043(11) Uiso 1 1 d . . .
B3B B 0.0710(2) 0.2224(3) 0.4664(2) 0.0298(9) Uani 1 1 d . . .
H3B H 0.0097 0.2088 0.4617 0.036 Uiso 1 1 calc R . .
B4B B 0.1173(3) 0.2300(3) 0.3969(2) 0.0341(10) Uani 1 1 d . . .
H4B H 0.0873 0.2137 0.3464 0.041 Uiso 1 1 calc R . .
B5B B 0.1814(2) 0.3252(3) 0.4064(2) 0.0307(9) Uani 1 1 d . . .
H5B H 0.1888 0.3728 0.3643 0.037 Uiso 1 1 calc R . .
B6B B 0.1916(2) 0.3657(3) 0.4880(2) 0.0268(9) Uani 1 1 d . . .
H6B H 0.2088 0.4421 0.5013 0.032 Uiso 1 1 calc R . .
Pt7B Pt 0.238399(7) 0.255645(9) 0.565970(6) 0.01938(4) Uani 1 1 d . . .
O8B O 0.11276(13) 0.11061(16) 0.58168(12) 0.0278(5) Uani 1 1 d . . .
C8B C 0.1061(3) 0.0083(3) 0.5713(2) 0.0547(13) Uani 1 1 d . . .
H30A H 0.0612 -0.0055 0.5393 0.082 Uiso 1 1 calc R . .
H30B H 0.1025 -0.0240 0.6126 0.082 Uiso 1 1 calc R . .
H30C H 0.1500 -0.0157 0.5549 0.082 Uiso 1 1 calc R . .
B8B B 0.1298(2) 0.1703(3) 0.5325(2) 0.0250(9) Uani 1 1 d . . .
B9B B 0.1342(2) 0.1296(3) 0.4497(2) 0.0303(9) Uani 1 1 d . . .
H9B H 0.1153(18) 0.060(2) 0.4275(17) 0.028(9) Uiso 1 1 d . . .
B10B B 0.2128(3) 0.2016(3) 0.4180(2) 0.0326(10) Uani 1 1 d . . .
H10B H 0.2438(19) 0.160(3) 0.3885(18) 0.035(10) Uiso 1 1 d . . .
C11B C 0.2492(2) 0.2856(3) 0.46559(18) 0.0295(8) Uani 1 1 d . . .
H11B H 0.2990(18) 0.308(2) 0.4631(16) 0.018(8) Uiso 1 1 d . . .

loop_
_atom_site_aniso_label
_atom_site_aniso_U_11
_atom_site_aniso_U_22
_atom_site_aniso_U_33
_atom_site_aniso_U_23
_atom_site_aniso_U_13
_atom_site_aniso_U_12
P1 0.0250(5) 0.0276(5) 0.0184(5) -0.0013(4) 0.0058(4) -0.0009(3)
P2 0.0194(4) 0.0350(5) 0.0218(5) -0.0054(4) 0.0037(4) -0.0012(3)
P3 0.0243(5) 0.0271(5) 0.0168(5) -0.0004(3) 0.0072(4) -0.0022(3)
P4 0.0200(4) 0.0275(5) 0.0225(5) -0.0020(4) 0.0062(4) -0.0019(3)
C11 0.031(2) 0.041(2) 0.026(2) 0.0042(16) 0.0087(17) -0.0015(16)
C12 0.030(2) 0.039(2) 0.025(2) -0.0082(16) 0.0067(17) -0.0008(15)
C21 0.0222(19) 0.040(2) 0.053(3) -0.0117(19) 0.0031(19) 0.0017(15)
C22 0.037(2) 0.067(3) 0.026(2) -0.0051(19) 0.0131(19) -0.0137(19)
C31 0.029(2) 0.038(2) 0.026(2) -0.0037(16) 0.0117(17) 0.0016(15)
C32 0.036(2) 0.0283(19) 0.029(2) 0.0049(15) 0.0127(17) -0.0004(15)
C41 0.034(2) 0.042(2) 0.029(2) -0.0058(17) 0.0121(18) 0.0025(16)
C42 0.0280(19) 0.038(2) 0.035(2) -0.0012(17) 0.0081(18) -0.0096(15)
C131 0.0271(19) 0.037(2) 0.024(2) 0.0099(15) 0.0094(16) -0.0013(15)
C132 0.039(2) 0.054(3) 0.024(2) 0.0079(18) 0.0059(19) -0.0010(18)
C133 0.036(2) 0.086(4) 0.035(3) 0.027(2) 0.002(2) -0.002(2)
C134 0.036(2) 0.068(3) 0.064(4) 0.039(3) 0.018(3) 0.015(2)
C135 0.050(3) 0.043(3) 0.070(4) 0.014(2) 0.022(3) 0.016(2)
C136 0.037(2) 0.040(2) 0.042(3) 0.0056(19) 0.008(2) 0.0024(17)
C231 0.0168(16) 0.0318(18) 0.0199(19) -0.0007(14) 0.0049(15) -0.0023(13)
C232 0.0271(19) 0.0316(19) 0.026(2) 0.0042(15) 0.0008(16) 0.0020(14)
C233 0.031(2) 0.0290(19) 0.037(2) -0.0030(16) 0.0044(18) -0.0021(15)
C234 0.029(2) 0.038(2) 0.032(2) -0.0123(17) 0.0027(18) -0.0023(15)
C235 0.026(2) 0.052(2) 0.020(2) -0.0003(17) -0.0023(17) 0.0037(16)
C236 0.0251(18) 0.0308(19) 0.026(2) 0.0020(15) 0.0027(16) 0.0040(14)
C331 0.0216(17) 0.0343(19) 0.0204(19) -0.0036(15) 0.0053(15) -0.0024(14)
C332 0.032(2) 0.0302(19) 0.030(2) -0.0029(16) 0.0086(18) -0.0005(15)
C333 0.036(2) 0.032(2) 0.042(3) -0.0035(17) 0.009(2) -0.0065(16)
C334 0.034(2) 0.042(2) 0.040(3) -0.0169(18) 0.010(2) -0.0127(17)
C335 0.044(2) 0.061(3) 0.019(2) -0.0082(19) 0.0053(19) -0.008(2)
C336 0.039(2) 0.042(2) 0.023(2) -0.0024(16) 0.0108(18) -0.0088(17)
C431 0.0194(17) 0.036(2) 0.027(2) 0.0032(15) 0.0061(16) 0.0057(14)
C432 0.0220(19) 0.056(2) 0.032(2) -0.0006(18) 0.0044(17) -0.0012(16)
C433 0.032(2) 0.095(4) 0.027(2) 0.004(2) -0.006(2) 0.005(2)
C434 0.045(3) 0.098(4) 0.045(3) 0.033(3) 0.004(3) 0.030(3)
C435 0.049(3) 0.056(3) 0.063(4) 0.027(3) 0.020(3) 0.023(2)
C436 0.036(2) 0.040(2) 0.044(3) 0.0056(18) 0.015(2) 0.0110(17)
B1A 0.027(2) 0.064(3) 0.031(3) -0.014(2) 0.000(2) -0.005(2)
B2A 0.024(2) 0.040(2) 0.028(2) -0.0073(18) 0.0034(19) -0.0027(17)
B3A 0.028(2) 0.042(3) 0.033(3) -0.017(2) 0.002(2) 0.0002(18)
B4A 0.034(3) 0.088(4) 0.027(3) -0.026(3) 0.003(2) -0.011(2)
B5A 0.034(3) 0.091(4) 0.020(3) -0.001(3) -0.001(2) -0.005(3)
B6A 0.025(2) 0.062(3) 0.034(3) 0.005(2) -0.003(2) 0.006(2)
Pt7A 0.01767(7) 0.02739(8) 0.01757(7) -0.00494(5) 0.00242(5) 0.00059(5)
C8A 0.026(2) 0.057(3) 0.024(2) -0.0193(18) 0.0069(17) -0.0040(17)
B9A 0.035(3) 0.075(4) 0.021(3) -0.006(2) 0.008(2) -0.013(2)
B10A 0.039(3) 0.050(3) 0.032(3) 0.008(2) 0.001(2) 0.002(2)
O11A 0.0423(16) 0.0330(14) 0.0348(17) 0.0000(11) 0.0120(13) 0.0080(11)
C11A 0.120(5) 0.037(3) 0.081(4) 0.005(3) 0.043(4) 0.027(3)
B11A 0.024(2) 0.037(2) 0.029(2) 0.0022(18) 0.0036(19) 0.0045(16)
B1B 0.030(2) 0.035(2) 0.024(2) 0.0067(17) 0.0003(19) 0.0006(17)
B2B 0.021(2) 0.029(2) 0.027(2) 0.0019(17) 0.0052(18) -0.0006(15)
B3B 0.028(2) 0.038(2) 0.023(2) 0.0010(18) 0.0042(19) -0.0054(17)
B4B 0.036(2) 0.048(3) 0.017(2) 0.0009(19) 0.003(2) -0.0091(19)
B5B 0.029(2) 0.044(2) 0.018(2) 0.0065(18) 0.0009(18) -0.0070(18)
B6B 0.030(2) 0.031(2) 0.020(2) 0.0019(16) 0.0057(18) -0.0019(16)
Pt7B 0.01898(7) 0.02369(7) 0.01607(7) -0.00016(5) 0.00466(5) -0.00214(4)
O8B 0.0355(14) 0.0249(12) 0.0253(14) -0.0022(10) 0.0118(12) -0.0065(10)
C8B 0.095(4) 0.031(2) 0.046(3) -0.0002(19) 0.035(3) -0.013(2)
B8B 0.0214(19) 0.030(2) 0.024(2) -0.0034(16) 0.0050(17) -0.0038(15)
B9B 0.029(2) 0.037(2) 0.025(2) -0.0052(18) 0.004(2) -0.0067(17)
B10B 0.040(2) 0.039(2) 0.022(2) -0.0007(18) 0.013(2) -0.0033(19)
C11B 0.033(2) 0.036(2) 0.0193(19) 0.0090(15) 0.0048(17) -0.0050(16)

loop_
_atom_type_symbol
_atom_type_description
_atom_type_scat_dispersion_real
_atom_type_scat_dispersion_imag
_atom_type_scat_source
C C 0.0033 0.0016 'International Tables Vol C Tables 4.2.6.8 and 6.1.1.4'
H H 0.0000 0.0000 'International Tables Vol C Tables 4.2.6.8 and 6.1.1.4'
B B 0.0013 0.0007 'International Tables Vol C Tables 4.2.6.8 and 6.1.1.4'
O O 0.0106 0.0060 'International Tables Vol C Tables 4.2.6.8 and 6.1.1.4'
P P 0.1023 0.0942 'International Tables Vol C Tables 4.2.6.8 and 6.1.1.4'
Pt Pt -1.7033 8.3905 'International Tables Vol C Tables 4.2.6.8 and 6.1.1.4'

loop_
_geom_angle_atom_site_label_1
_geom_angle_atom_site_label_2
_geom_angle_atom_site_label_3
_geom_angle
_geom_angle_site_symmetry_1
_geom_angle_site_symmetry_3
_geom_angle_publ_flag
C12 P1 C11 101.60(17) . . ?
C12 P1 C131 106.70(17) . . ?
C11 P1 C131 102.48(16) . . ?
C12 P1 Pt7A 118.98(13) . . ?
C11 P1 Pt7A 117.18(13) . . ?
C131 P1 Pt7A 108.29(12) . . ?
C21 P2 C22 103.2(2) . . ?
C21 P2 C231 106.01(17) . . ?
C22 P2 C231 101.95(17) . . ?
C21 P2 Pt7A 113.78(12) . . ?
C22 P2 Pt7A 113.89(13) . . ?
C231 P2 Pt7A 116.49(11) . . ?
C32 P3 C31 101.50(17) . . ?
C32 P3 C331 106.87(17) . . ?
C31 P3 C331 102.50(16) . . ?
C32 P3 Pt7B 118.53(13) . . ?
C31 P3 Pt7B 117.38(13) . . ?
C331 P3 Pt7B 108.51(12) . . ?
C431 P4 C41 103.27(17) . . ?
C431 P4 C42 104.71(17) . . ?
C41 P4 C42 103.85(18) . . ?
C431 P4 Pt7B 119.53(11) . . ?
C41 P4 Pt7B 112.35(13) . . ?
C42 P4 Pt7B 111.64(12) . . ?
P1 C11 H11G 109.5 . . ?
P1 C11 H11I 109.5 . . ?
H11G C11 H11I 109.5 . . ?
P1 C11 H11H 109.5 . . ?
H11G C11 H11H 109.5 . . ?
H11I C11 H11H 109.5 . . ?
P1 C12 H12E 109.5 . . ?
P1 C12 H12F 109.5 . . ?
H12E C12 H12F 109.5 . . ?
P1 C12 H12D 109.5 . . ?
H12E C12 H12D 109.5 . . ?
H12F C12 H12D 109.5 . . ?
P2 C21 H20A 109.5 . . ?
P2 C21 H20B 109.5 . . ?
H20A C21 H20B 109.5 . . ?
P2 C21 H20C 109.5 . . ?
H20A C21 H20C 109.5 . . ?
H20B C21 H20C 109.5 . . ?
P2 C22 H24A 109.5 . . ?
P2 C22 H24B 109.5 . . ?
H24A C22 H24B 109.5 . . ?
P2 C22 H24C 109.5 . . ?
H24A C22 H24C 109.5 . . ?
H24B C22 H24C 109.5 . . ?
P3 C31 H31A 109.5 . . ?
P3 C31 H31B 109.5 . . ?
H31A C31 H31B 109.5 . . ?
P3 C31 H31C 109.5 . . ?
H31A C31 H31C 109.5 . . ?
H31B C31 H31C 109.5 . . ?
P3 C32 H32A 109.5 . . ?
P3 C32 H32B 109.5 . . ?
H32A C32 H32B 109.5 . . ?
P3 C32 H32C 109.5 . . ?
H32A C32 H32C 109.5 . . ?
H32B C32 H32C 109.5 . . ?
P4 C41 H41A 109.5 . . ?
P4 C41 H41B 109.5 . . ?
H41A C41 H41B 109.5 . . ?
P4 C41 H41C 109.5 . . ?
H41A C41 H41C 109.5 . . ?
H41B C41 H41C 109.5 . . ?
P4 C42 H17A 109.5 . . ?
P4 C42 H17B 109.5 . . ?
H17A C42 H17B 109.5 . . ?
P4 C42 H17C 109.5 . . ?
H17A C42 H17C 109.5 . . ?
H17B C42 H17C 109.5 . . ?
C132 C131 C136 118.9(4) . . ?
C132 C131 P1 123.1(3) . . ?
C136 C131 P1 117.9(3) . . ?
C131 C132 C133 120.5(4) . . ?
C131 C132 H132 119.8 . . ?
C133 C132 H132 119.8 . . ?
C134 C133 C132 119.9(4) . . ?
C134 C133 H133 120.0 . . ?
C132 C133 H133 120.0 . . ?
C133 C134 C135 120.6(4) . . ?
C133 C134 H134 119.7 . . ?
C135 C134 H134 119.7 . . ?
C134 C135 C136 119.4(4) . . ?
C134 C135 H135 120.3 . . ?
C136 C135 H135 120.3 . . ?
C131 C136 C135 120.7(4) . . ?
C131 C136 H136 119.7 . . ?
C135 C136 H136 119.7 . . ?
C236 C231 C232 119.1(3) . . ?
C236 C231 P2 123.0(3) . . ?
C232 C231 P2 117.7(3) . . ?
C233 C232 C231 120.6(3) . . ?
C233 C232 H232 119.7 . . ?
C231 C232 H232 119.7 . . ?
C234 C233 C232 119.9(3) . . ?
C234 C233 H233 120.1 . . ?
C232 C233 H233 120.1 . . ?
C233 C234 C235 119.9(3) . . ?
C233 C234 H234 120.0 . . ?
C235 C234 H234 120.0 . . ?
C234 C235 C236 120.5(4) . . ?
C234 C235 H235 119.7 . . ?
C236 C235 H235 119.7 . . ?
C235 C236 C231 119.9(3) . . ?
C235 C236 H236 120.0 . . ?
C231 C236 H236 120.0 . . ?
C336 C331 C332 119.1(3) . . ?
C336 C331 P3 122.6(3) . . ?
C332 C331 P3 118.3(3) . . ?
C333 C332 C331 120.0(4) . . ?
C333 C332 H332 120.0 . . ?
C331 C332 H332 120.0 . . ?
C334 C333 C332 120.2(4) . . ?
C334 C333 H333 119.9 . . ?
C332 C333 H333 119.9 . . ?
C335 C334 C333 119.5(3) . . ?
C335 C334 H334 120.3 . . ?
C333 C334 H334 120.3 . . ?
C334 C335 C336 120.9(4) . . ?
C334 C335 H335 119.5 . . ?
C336 C335 H335 119.5 . . ?
C331 C336 C335 120.2(4) . . ?
C331 C336 H336 119.9 . . ?
C335 C336 H336 119.9 . . ?
C436 C431 C432 119.0(4) . . ?
C436 C431 P4 119.1(3) . . ?
C432 C431 P4 121.8(3) . . ?
C433 C432 C431 120.5(4) . . ?
C433 C432 H432 119.8 . . ?
C431 C432 H432 119.8 . . ?
C434 C433 C432 119.7(4) . . ?
C434 C433 H433 120.2 . . ?
C432 C433 H433 120.2 . . ?
C435 C434 C433 120.6(4) . . ?
C435 C434 H434 119.7 . . ?
C433 C434 H434 119.7 . . ?
C434 C435 C436 120.1(4) . . ?
C434 C435 H435 120.0 . . ?
C436 C435 H435 120.0 . . ?
C435 C436 C431 120.2(4) . . ?
C435 C436 H436 119.9 . . ?
C431 C436 H436 119.9 . . ?
B4A B1A B3A 60.0(3) . . ?
B4A B1A B6A 111.6(4) . . ?
B3A B1A B6A 112.5(3) . . ?
B4A B1A B2A 111.8(3) . . ?
B3A B1A B2A 63.7(3) . . ?
B6A B1A B2A 60.5(3) . . ?
B4A B1A B5A 58.3(3) . . ?
B3A B1A B5A 104.5(3) . . ?
B6A B1A B5A 60.5(3) . . ?
B2A B1A B5A 105.8(3) . . ?
B4A B1A H1A 120.0 . . ?
B3A B1A H1A 120.6 . . ?
B6A B1A H1A 118.7 . . ?
B2A B1A H1A 120.1 . . ?
B5A B1A H1A 125.5 . . ?
B1A B2A B6A 59.4(3) . . ?
B1A B2A B11A 109.7(3) . . ?
B6A B2A B11A 57.8(2) . . ?
B1A B2A B3A 57.7(2) . . ?
B6A B2A B3A 106.8(3) . . ?
B11A B2A B3A 117.5(3) . . ?
B1A B2A Pt7A 115.5(3) . . ?
B6A B2A Pt7A 114.2(3) . . ?
B11A B2A Pt7A 68.31(18) . . ?
B3A B2A Pt7A 67.21(18) . . ?
B1A B2A H2A 121.9 . . ?
B6A B2A H2A 123.9 . . ?
B11A B2A H2A 117.2 . . ?
B3A B2A H2A 119.1 . . ?
Pt7A B2A H2A 112.3 . . ?
C8A B3A B4A 58.7(3) . . ?
C8A B3A B1A 106.2(4) . . ?
B4A B3A B1A 59.7(3) . . ?
C8A B3A B2A 109.0(3) . . ?
B4A B3A B2A 107.4(3) . . ?
B1A B3A B2A 58.6(2) . . ?
C8A B3A Pt7A 63.74(19) . . ?
B4A B3A Pt7A 114.2(3) . . ?
B1A B3A Pt7A 113.9(3) . . ?
B2A B3A Pt7A 64.47(18) . . ?
C8A B3A H3A 122.5 . . ?
B4A B3A H3A 121.3 . . ?
B1A B3A H3A 122.0 . . ?
B2A B3A H3A 121.7 . . ?
Pt7A B3A H3A 114.7 . . ?
C8A B4A B5A 103.9(4) . . ?
C8A B4A B1A 105.6(3) . . ?
B5A B4A B1A 62.7(3) . . ?
C8A B4A B3A 57.3(3) . . ?
B5A B4A B3A 108.1(4) . . ?
B1A B4A B3A 60.2(3) . . ?
C8A B4A B9A 54.2(3) . . ?
B5A B4A B9A 59.5(3) . . ?
B1A B4A B9A 106.6(4) . . ?
B3A B4A B9A 100.6(3) . . ?
C8A B4A H4A 125.9 . . ?
B5A B4A H4A 120.9 . . ?
B1A B4A H4A 120.5 . . ?
B3A B4A H4A 124.0 . . ?
B9A B4A H4A 126.1 . . ?
B4A B5A B10A 119.6(4) . . ?
B4A B5A B9A 62.2(3) . . ?
B10A B5A B9A 67.6(3) . . ?
B4A B5A B6A 110.4(4) . . ?
B10A B5A B6A 60.2(3) . . ?
B9A B5A B6A 111.1(3) . . ?
B4A B5A B1A 59.0(3) . . ?
B10A B5A B1A 109.0(3) . . ?
B9A B5A B1A 106.0(4) . . ?
B6A B5A B1A 58.4(3) . . ?
B4A B5A H5A 117.3 . . ?
B10A B5A H5A 115.3 . . ?
B9A B5A H5A 119.2 . . ?
B6A B5A H5A 122.0 . . ?
B1A B5A H5A 125.4 . . ?
B11A B6A B1A 113.9(3) . . ?
B11A B6A B2A 61.9(2) . . ?
B1A B6A B2A 60.1(3) . . ?
B11A B6A B10A 61.9(3) . . ?
B1A B6A B10A 109.9(3) . . ?
B2A B6A B10A 107.5(3) . . ?
B11A B6A B5A 110.2(3) . . ?
B1A B6A B5A 61.1(3) . . ?
B2A B6A B5A 105.9(3) . . ?
B10A B6A B5A 58.6(3) . . ?
B11A B6A H6A 117.7 . . ?
B1A B6A H6A 118.9 . . ?
B2A B6A H6A 123.0 . . ?
B10A B6A H6A 121.8 . . ?
B5A B6A H6A 122.7 . . ?
C8A Pt7A B2A 80.73(16) . . ?
C8A Pt7A P1 171.74(11) . . ?
B2A Pt7A P1 95.53(12) . . ?
C8A Pt7A B3A 43.07(15) . . ?
B2A Pt7A B3A 48.31(15) . . ?
P1 Pt7A B3A 129.52(12) . . ?
C8A Pt7A B11A 92.75(16) . . ?
B2A Pt7A B11A 46.76(14) . . ?
P1 Pt7A B11A 89.96(12) . . ?
B3A Pt7A B11A 85.91(15) . . ?
C8A Pt7A P2 87.35(11) . . ?
B2A Pt7A P2 167.98(12) . . ?
P1 Pt7A P2 96.08(3) . . ?
B3A Pt7A P2 120.61(11) . . ?
B11A Pt7A P2 136.27(11) . . ?
B9A C8A B3A 116.1(3) . . ?
B9A C8A B4A 67.3(3) . . ?
B3A C8A B4A 64.1(3) . . ?
B9A C8A Pt7A 108.2(3) . . ?
B3A C8A Pt7A 73.2(2) . . ?
B4A C8A Pt7A 126.4(3) . . ?
B9A C8A H8A 118(2) . . ?
B3A C8A H8A 119(2) . . ?
B4A C8A H8A 116(2) . . ?
Pt7A C8A H8A 112(2) . . ?
C8A B9A B5A 106.5(4) . . ?
C8A B9A B4A 58.5(3) . . ?
B5A B9A B4A 58.3(3) . . ?
C8A B9A B10A 116.1(3) . . ?
B5A B9A B10A 56.2(3) . . ?
B4A B9A B10A 106.8(3) . . ?
C8A B9A H9A 119.6(18) . . ?
B5A B9A H9A 126.1(18) . . ?
B4A B9A H9A 126.2(18) . . ?
B10A B9A H9A 116.8(18) . . ?
B5A B10A B6A 61.2(3) . . ?
B5A B10A B11A 109.0(3) . . ?
B6A B10A B11A 57.8(3) . . ?
B5A B10A B9A 56.2(3) . . ?
B6A B10A B9A 103.4(3) . . ?
B11A B10A B9A 108.1(3) . . ?
B5A B10A H101 126.2(18) . . ?
B6A B10A H101 111.1(18) . . ?
B11A B10A H101 56.9(18) . . ?
B9A B10A H101 78.1(18) . . ?
B5A B10A H10A 116(2) . . ?
B6A B10A H10A 126(2) . . ?
B11A B10A H10A 128(2) . . ?
B9A B10A H10A 118(2) . . ?
H101 B10A H10A 110(3) . . ?
B11A O11A C11A 119.2(3) . . ?
O11A C11A H11F 109.5 . . ?
O11A C11A H11E 109.5 . . ?
H11F C11A H11E 109.5 . . ?
O11A C11A H11D 109.5 . . ?
H11F C11A H11D 109.5 . . ?
H11E C11A H11D 109.5 . . ?
O11A B11A B6A 129.5(3) . . ?
O11A B11A B2A 127.9(3) . . ?
B6A B11A B2A 60.3(2) . . ?
O11A B11A B10A 124.1(3) . . ?
B6A B11A B10A 60.3(3) . . ?
B2A B11A B10A 105.1(3) . . ?
O11A B11A Pt7A 113.0(3) . . ?
B6A B11A Pt7A 113.4(3) . . ?
B2A B11A Pt7A 64.93(18) . . ?
B10A B11A Pt7A 104.0(2) . . ?
O11A B11A H101 112.2(14) . . ?
B6A B11A H101 96.6(15) . . ?
B2A B11A H101 117.0(14) . . ?
B10A B11A H101 38.9(14) . . ?
Pt7A B11A H101 77.0(14) . . ?
B5B B1B B6B 60.2(2) . . ?
B5B B1B B3B 111.8(3) . . ?
B6B B1B B3B 111.9(3) . . ?
B5B B1B B2B 112.2(3) . . ?
B6B B1B B2B 63.5(2) . . ?
B3B B1B B2B 60.3(2) . . ?
B5B B1B B4B 58.9(2) . . ?
B6B B1B B4B 105.1(3) . . ?
B3B B1B B4B 60.4(2) . . ?
B2B B1B B4B 106.2(3) . . ?
B5B B1B H1B 119.5 . . ?
B6B B1B H1B 120.7 . . ?
B3B B1B H1B 119.0 . . ?
B2B B1B H1B 120.1 . . ?
B4B B1B H1B 125.0 . . ?
B1B B2B B3B 59.6(2) . . ?
B1B B2B B8B 109.7(3) . . ?
B3B B2B B8B 58.2(2) . . ?
B1B B2B B6B 58.0(2) . . ?
B3B B2B B6B 106.9(3) . . ?
B8B B2B B6B 116.2(3) . . ?
B1B B2B Pt7B 115.7(2) . . ?
B3B B2B Pt7B 115.1(2) . . ?
B8B B2B Pt7B 68.25(17) . . ?
B6B B2B Pt7B 66.42(17) . . ?
B1B B2B H2B 118.6(19) . . ?
B3B B2B H2B 118.7(19) . . ?
B8B B2B H2B 117.5(19) . . ?
B6B B2B H2B 122.0(19) . . ?
Pt7B B2B H2B 116.8(19) . . ?
B8B B3B B1B 113.2(3) . . ?
B8B B3B B2B 61.7(2) . . ?
B1B B3B B2B 60.1(2) . . ?
B8B B3B B9B 62.0(2) . . ?
B1B B3B B9B 109.3(3) . . ?
B2B B3B B9B 107.7(3) . . ?
B8B B3B B4B 110.3(3) . . ?
B1B B3B B4B 60.7(2) . . ?
B2B B3B B4B 106.2(3) . . ?
B9B B3B B4B 58.7(2) . . ?
B8B B3B H3B 117.9 . . ?
B1B B3B H3B 119.5 . . ?
B2B B3B H3B 122.8 . . ?
B9B B3B H3B 121.8 . . ?
B4B B3B H3B 122.6 . . ?
B5B B4B B9B 118.6(3) . . ?
B5B B4B B10B 61.8(3) . . ?
B9B B4B B10B 67.1(3) . . ?
B5B B4B B3B 110.5(3) . . ?
B9B B4B B3B 60.6(2) . . ?
B10B B4B B3B 111.5(3) . . ?
B5B B4B B1B 59.0(2) . . ?
B9B B4B B1B 109.4(3) . . ?
B10B B4B B1B 106.1(3) . . ?
B3B B4B B1B 58.9(2) . . ?
B5B B4B H4B 117.8 . . ?
B9B B4B H4B 115.5 . . ?
B10B B4B H4B 119.4 . . ?
B3B B4B H4B 121.3 . . ?
B1B B4B H4B 125.0 . . ?
C11B B5B B4B 103.4(3) . . ?
C11B B5B B1B 105.2(3) . . ?
B4B B5B B1B 62.1(2) . . ?
C11B B5B B6B 57.0(2) . . ?
B4B B5B B6B 107.7(3) . . ?
B1B B5B B6B 60.5(2) . . ?
C11B B5B B10B 54.3(2) . . ?
B4B B5B B10B 59.6(2) . . ?
B1B B5B B10B 106.9(3) . . ?
B6B B5B B10B 101.1(3) . . ?
C11B B5B H5B 126.3 . . ?
B4B B5B H5B 121.4 . . ?
B1B B5B H5B 120.6 . . ?
B6B B5B H5B 123.9 . . ?
B10B B5B H5B 125.6 . . ?
C11B B6B B5B 58.9(2) . . ?
C11B B6B B1B 105.7(3) . . ?
B5B B6B B1B 59.3(2) . . ?
C11B B6B B2B 108.9(3) . . ?
B5B B6B B2B 107.3(3) . . ?
B1B B6B B2B 58.5(2) . . ?
C11B B6B Pt7B 64.83(18) . . ?
B5B B6B Pt7B 116.0(2) . . ?
B1B B6B Pt7B 114.7(2) . . ?
B2B B6B Pt7B 64.82(17) . . ?
C11B B6B H6B 122.5 . . ?
B5B B6B H6B 121.0 . . ?
B1B B6B H6B 122.4 . . ?
B2B B6B H6B 121.9 . . ?
Pt7B B6B H6B 113.3 . . ?
C11B Pt7B B2B 80.69(15) . . ?
C11B Pt7B P3 171.52(10) . . ?
B2B Pt7B P3 95.38(11) . . ?
C11B Pt7B B6B 43.34(14) . . ?
B2B Pt7B B6B 48.76(14) . . ?
P3 Pt7B B6B 128.93(11) . . ?
C11B Pt7B B8B 91.24(14) . . ?
B2B Pt7B B8B 46.80(14) . . ?
P3 Pt7B B8B 91.49(11) . . ?
B6B Pt7B B8B 85.89(14) . . ?
C11B Pt7B P4 87.01(10) . . ?
B2B Pt7B P4 167.53(11) . . ?
P3 Pt7B P4 96.55(3) . . ?
B6B Pt7B P4 119.68(10) . . ?
B8B Pt7B P4 136.25(10) . . ?
B8B O8B C8B 119.8(3) . . ?
O8B C8B H30A 109.5 . . ?
O8B C8B H30B 109.5 . . ?
H30A C8B H30B 109.5 . . ?
O8B C8B H30C 109.5 . . ?
H30A C8B H30C 109.5 . . ?
H30B C8B H30C 109.5 . . ?
O8B B8B B3B 129.6(3) . . ?
O8B B8B B2B 127.3(3) . . ?
B3B B8B B2B 60.1(2) . . ?
O8B B8B B9B 124.3(3) . . ?
B3B B8B B9B 60.3(2) . . ?
B2B B8B B9B 105.3(3) . . ?
O8B B8B Pt7B 111.7(2) . . ?
B3B B8B Pt7B 114.0(2) . . ?
B2B B8B Pt7B 64.95(17) . . ?
B9B B8B Pt7B 105.6(2) . . ?
O8B B8B H89 113.3(14) . . ?
B3B B8B H89 94.9(14) . . ?
B2B B8B H89 117.0(13) . . ?
B9B B8B H89 37.2(14) . . ?
Pt7B B8B H89 79.4(14) . . ?
B4B B9B B3B 60.7(2) . . ?
B4B B9B B8B 108.3(3) . . ?
B3B B9B B8B 57.6(2) . . ?
B4B B9B B10B 56.5(2) . . ?
B3B B9B B10B 103.6(3) . . ?
B8B B9B B10B 108.4(3) . . ?
B4B B9B H89 125.7(18) . . ?
B3B B9B H89 111.0(19) . . ?
B8B B9B H89 57.1(19) . . ?
B10B B9B H89 77.8(19) . . ?
B4B B9B H9B 114.9(18) . . ?
B3B B9B H9B 122.9(18) . . ?
B8B B9B H9B 127.2(18) . . ?
B10B B9B H9B 120.1(18) . . ?
H89 B9B H9B 113(2) . . ?
C11B B10B B4B 106.3(3) . . ?
C11B B10B B5B 58.9(2) . . ?
B4B B10B B5B 58.6(2) . . ?
C11B B10B B9B 114.4(3) . . ?
B4B B10B B9B 56.4(2) . . ?
B5B B10B B9B 107.0(3) . . ?
C11B B10B H10B 122.8(19) . . ?
B4B B10B H10B 124.9(19) . . ?
B5B B10B H10B 128(2) . . ?
B9B B10B H10B 114.3(19) . . ?
B10B C11B B6B 116.5(3) . . ?
B10B C11B B5B 66.8(3) . . ?
B6B C11B B5B 64.1(2) . . ?
B10B C11B Pt7B 111.2(2) . . ?
B6B C11B Pt7B 71.8(2) . . ?
B5B C11B Pt7B 126.2(3) . . ?
B10B C11B H11B 119(2) . . ?
B6B C11B H11B 117.0(19) . . ?
B5B C11B H11B 116.0(19) . . ?
Pt7B C11B H11B 111(2) . . ?

loop_
_geom_bond_atom_site_label_1
_geom_bond_atom_site_label_2
_geom_bond_distance
_geom_bond_site_symmetry_2
_geom_bond_publ_flag
P1 C12 1.806(3) . ?
P1 C11 1.815(4) . ?
P1 C131 1.820(4) . ?
P1 Pt7A 2.2719(10) . ?
P2 C21 1.814(4) . ?
P2 C22 1.824(4) . ?
P2 C231 1.826(3) . ?
P2 Pt7A 2.3508(9) . ?
P3 C32 1.803(3) . ?
P3 C31 1.817(3) . ?
P3 C331 1.824(3) . ?
P3 Pt7B 2.2753(10) . ?
P4 C431 1.810(4) . ?
P4 C41 1.816(4) . ?
P4 C42 1.816(3) . ?
P4 Pt7B 2.3461(9) . ?
C11 H11G 0.9800 . ?
C11 H11I 0.9800 . ?
C11 H11H 0.9800 . ?
C12 H12E 0.9800 . ?
C12 H12F 0.9800 . ?
C12 H12D 0.9800 . ?
C21 H20A 0.9800 . ?
C21 H20B 0.9800 . ?
C21 H20C 0.9800 . ?
C22 H24A 0.9800 . ?
C22 H24B 0.9800 . ?
C22 H24C 0.9800 . ?
C31 H31A 0.9800 . ?
C31 H31B 0.9800 . ?
C31 H31C 0.9800 . ?
C32 H32A 0.9800 . ?
C32 H32B 0.9800 . ?
C32 H32C 0.9800 . ?
C41 H41A 0.9800 . ?
C41 H41B 0.9800 . ?
C41 H41C 0.9800 . ?
C42 H17A 0.9800 . ?
C42 H17B 0.9800 . ?
C42 H17C 0.9800 . ?
C131 C132 1.383(5) . ?
C131 C136 1.388(5) . ?
C132 C133 1.393(5) . ?
C132 H132 0.9500 . ?
C133 C134 1.369(7) . ?
C133 H133 0.9500 . ?
C134 C135 1.381(7) . ?
C134 H134 0.9500 . ?
C135 C136 1.392(5) . ?
C135 H135 0.9500 . ?
C136 H136 0.9500 . ?
C231 C236 1.389(5) . ?
C231 C232 1.397(5) . ?
C232 C233 1.383(5) . ?
C232 H232 0.9500 . ?
C233 C234 1.381(5) . ?
C233 H233 0.9500 . ?
C234 C235 1.384(5) . ?
C234 H234 0.9500 . ?
C235 C236 1.388(5) . ?
C235 H235 0.9500 . ?
C236 H236 0.9500 . ?
C331 C336 1.378(5) . ?
C331 C332 1.395(5) . ?
C332 C333 1.385(5) . ?
C332 H332 0.9500 . ?
C333 C334 1.382(6) . ?
C333 H333 0.9500 . ?
C334 C335 1.369(5) . ?
C334 H334 0.9500 . ?
C335 C336 1.383(5) . ?
C335 H335 0.9500 . ?
C336 H336 0.9500 . ?
C431 C436 1.389(5) . ?
C431 C432 1.390(5) . ?
C432 C433 1.383(6) . ?
C432 H432 0.9500 . ?
C433 C434 1.376(7) . ?
C433 H433 0.9500 . ?
C434 C435 1.371(7) . ?
C434 H434 0.9500 . ?
C435 C436 1.385(6) . ?
C435 H435 0.9500 . ?
C436 H436 0.9500 . ?
B1A B4A 1.751(7) . ?
B1A B3A 1.760(6) . ?
B1A B6A 1.765(7) . ?
B1A B2A 1.777(6) . ?
B1A B5A 1.815(8) . ?
B1A H1A 1.1200 . ?
B2A B6A 1.785(6) . ?
B2A B11A 1.814(6) . ?
B2A B3A 1.866(6) . ?
B2A Pt7A 2.255(4) . ?
B2A H2A 1.1200 . ?
B3A C8A 1.643(6) . ?
B3A B4A 1.757(7) . ?
B3A Pt7A 2.304(4) . ?
B3A H3A 1.1200 . ?
B4A C8A 1.669(6) . ?
B4A B5A 1.737(8) . ?
B4A B9A 1.806(7) . ?
B4A H4A 1.1200 . ?
B5A B10A 1.757(7) . ?
B5A B9A 1.758(6) . ?
B5A B6A 1.804(7) . ?
B5A H5A 1.1200 . ?
B6A B11A 1.739(6) . ?
B6A B10A 1.785(7) . ?
B6A H6A 1.1200 . ?
Pt7A C8A 2.158(4) . ?
Pt7A B11A 2.313(4) . ?
C8A B9A 1.586(7) . ?
C8A H8A 1.01(4) . ?
B9A B10A 1.955(7) . ?
B9A H9A 1.13(4) . ?
B10A B11A 1.814(7) . ?
B10A H101 1.15(4) . ?
B10A H10A 1.07(4) . ?
O11A B11A 1.374(5) . ?
O11A C11A 1.435(5) . ?
C11A H11F 0.9800 . ?
C11A H11E 0.9800 . ?
C11A H11D 0.9800 . ?
B11A H101 1.53(4) . ?
B1B B5B 1.746(6) . ?
B1B B6B 1.768(6) . ?
B1B B3B 1.769(6) . ?
B1B B2B 1.778(6) . ?
B1B B4B 1.802(6) . ?
B1B H1B 1.1200 . ?
B2B B3B 1.781(6) . ?
B2B B8B 1.808(5) . ?
B2B B6B 1.867(6) . ?
B2B Pt7B 2.247(4) . ?
B2B H2B 1.11(4) . ?
B3B B8B 1.745(6) . ?
B3B B9B 1.794(6) . ?
B3B B4B 1.797(6) . ?
B3B H3B 1.1200 . ?
B4B B5B 1.745(6) . ?
B4B B9B 1.760(6) . ?
B4B B10B 1.763(6) . ?
B4B H4B 1.1200 . ?
B5B C11B 1.678(5) . ?
B5B B6B 1.763(6) . ?
B5B B10B 1.800(6) . ?
B5B H5B 1.1200 . ?
B6B C11B 1.644(5) . ?
B6B Pt7B 2.276(4) . ?
B6B H6B 1.1200 . ?
Pt7B C11B 2.168(4) . ?
Pt7B B8B 2.304(4) . ?
O8B B8B 1.388(5) . ?
O8B C8B 1.429(4) . ?
C8B H30A 0.9800 . ?
C8B H30B 0.9800 . ?
C8B H30C 0.9800 . ?
B8B B9B 1.824(6) . ?
B8B H89 1.54(4) . ?
B9B B10B 1.947(6) . ?
B9B H89 1.11(4) . ?
B9B H9B 1.10(3) . ?
B10B C11B 1.592(6) . ?
B10B H10B 1.07(4) . ?
C11B H11B 0.97(3) . ?
